data_1541279
loop_
_publ_author_name
'Mumme, W.G.'
'Watts, J.A.'

_publ_section_title
;
 Pekoite, Cu Pb Bi11 S18 , a new member of the bismuthinite-aikinite
 mineral series; its crystal structure and relationship with naturally-
 and synthetically-formed members
;
_journal_name_full 'Canadian Mineralogist'
_journal_page_first 322
_journal_page_last 333
_journal_volume 14
_journal_year 1976
_chemical_formula_sum 'Bi11.3 Cu0.7 Pb0.7 S14.94 Se3.06'
_chemical_name_systematic 'Bi11 Cu Pb S14 Se4'
_space_group_IT_number 26
_symmetry_space_group_name_Hall 'P 2c -2'
_symmetry_space_group_name_H-M 'P m c 21'
_cell_angle_alpha 90
_cell_angle_beta 90
_cell_angle_gamma 90
_cell_formula_units_Z 2
_cell_length_a 4.016
_cell_length_b 33.744
_cell_length_c 11.472
_cell_volume 1554.638
_citation_journal_id_ASTM CAMIA6
_cod_data_source_file Mumme_CAMIA6_1976_335.cif
_cod_data_source_block Bi11.3Cu0.7Pb0.7S14.94Se3.06
_cod_database_code 1541279

loop_
_symmetry_equiv_pos_as_xyz
x,y,z
-x,-y,z+1/2
-x,y,z
x,-y,z+1/2

loop_
_atom_site_label
_atom_site_type_symbol
_atom_site_fract_x
_atom_site_fract_y
_atom_site_fract_z
_atom_site_occupancy
_atom_site_U_iso_or_equiv
S15 S 0 0.1849 0.78 0.83 0.0
Bi1 Bi 0 0.071 0.6632 1 0.0
Se14 Se 0 0.2684 0.6295 0.17 0.0
S18 S 0 0.6291 0.945 0.83 0.0
Se12 Se 0 0.96 0.9546 0.17 0.0
S2 S 0.5 0.0179 0.7246 0.83 0.0
Se5 Se 0.5 0.3515 0.7146 0.17 0.0
S12 S 0 0.96 0.9546 0.83 0.0
S9 S 0.5 0.7684 0.8795 0.83 0.0
S8 S 0.5 0.4351 0.8795 0.83 0.0
S17 S 0 0.6018 0.6205 0.83 0.0
Bi9 Bi 0.5 0.3077 0.5109 1 0.0
Se13 Se 0 0.937 0.63 0.17 0.0
S5 S 0.5 0.3515 0.7146 0.83 0.0
Se3 Se 0.5 0.1018 0.885 0.17 0.0
Se7 Se 0.5 0.4624 0.5454 0.17 0.0
Se1 Se 0 0.852 0.7854 0.17 0.0
Bi8 Bi 0.5 0.9752 0.5315 1 0.0
S10 S 0.5 0.6849 0.8746 0.83 0.0
Se6 Se 0.5 0.7958 0.5451 0.17 0.0
Bi10 Bi 0.5 0.2389 0.8418 1 0.0
Bi12 Bi 0 0.7521 0.6674 0.3 0.0
Se18 Se 0 0.6291 0.945 0.17 0.0
S13 S 0 0.937 0.63 0.83 0.0
Se8 Se 0.5 0.4351 0.8795 0.17 0.0
S16 S 0 0.5179 0.7944 0.83 0.0
Bi4 Bi 0 0.1408 0.9809 1 0.0
Se16 Se 0 0.5179 0.7944 0.17 0.0
Pb1 Pb 0 0.7521 0.6674 0.7 0.0
Bi3 Bi 0.5 0.5717 0.8282 1 0.0
S14 S 0 0.2684 0.6295 0.83 0.0
Bi2 Bi 0.5 0.6411 0.5132 1 0.0
S4 S 0.5 0.1291 0.5454 0.83 0.0
S1 S 0 0.852 0.7854 0.83 0.0
S6 S 0.5 0.7958 0.5451 0.83 0.0
Se9 Se 0.5 0.7684 0.8795 0.17 0.0
Se17 Se 0 0.6018 0.6205 0.17 0.0
Cu1 Cu 0 0.6525 0.7545 0.7 0.0
S11 S 0 0.2958 0.95 0.83 0.0
Se2 Se 0.5 0.0179 0.7246 0.17 0.0
S7 S 0.5 0.4624 0.5454 0.83 0.0
Bi11 Bi 0.5 0.9049 0.8465 1 0.0
Se4 Se 0.5 0.1291 0.5454 0.17 0.0
Bi6 Bi 0 0.8082 0.9745 1 0.0
Se11 Se 0 0.2958 0.95 0.17 0.0
Se15 Se 0 0.1849 0.78 0.17 0.0
Se10 Se 0.5 0.6849 0.8746 0.17 0.0
Bi7 Bi 0 0.4748 0.9902 1 0.0
S3 S 0.5 0.1018 0.885 0.83 0.0
Bi5 Bi 0 0.406 0.657 1 0.0
